data_2014800
loop_
_publ_author_name
'Xia, Chang-Kun'
'Zhang, Quan-Zheng'
'Chen, Shu-Mei'
'He, Xiang'
'Lu, Can-Zhong'

_publ_section_title
;
 Bis[2-(3-pyridinio)benzimidazolium]
 di-\m-chloro-bis[trichlorocadmium(II)]
;
_journal_issue 4
_journal_name_full 'Acta Crystallographica Section C'
_journal_page_first m203
_journal_page_last m205
_journal_paper_doi 10.1107/S0108270105005937
_journal_volume 61
_journal_year 2005
_chemical_formula_iupac '(C12 N3 H11)2 [Cd2 Cl8]'
_chemical_formula_moiety '2(C12 H11 N3) 2+ , [Cd2 Cl8] 4-'
_chemical_formula_sum 'C24 H22 Cd2 Cl8 N6'
_chemical_formula_weight 902.88
_chemical_name_systematic
;
Bis[2-(3-pyridinio)benzimidazolium] di-\m-chloro-bis[trichlorocadmium(II)]
;
_space_group_IT_number 14
_symmetry_cell_setting monoclinic
_symmetry_space_group_name_Hall '-P 2ybc'
_symmetry_space_group_name_H-M 'P 1 21/c 1'
_atom_sites_solution_hydrogens geom
_atom_sites_solution_primary direct
_atom_sites_solution_secondary difmap
_audit_creation_method SHELXL97
_cell_angle_alpha 90.00
_cell_angle_beta 90.457(6)
_cell_angle_gamma 90.00
_cell_formula_units_Z 2
_cell_length_a 7.5295(5)
_cell_length_b 15.8570(13)
_cell_length_c 12.3755(9)
_cell_measurement_reflns_used 3960
_cell_measurement_temperature 293(2)
_cell_measurement_theta_max 25.0264
_cell_measurement_theta_min 3.0494
_cell_volume 1477.53(19)
_computing_cell_refinement SMART
_computing_data_collection 'SMART (Siemens, 1996)'
_computing_data_reduction 'SAINT (Siemens, 1994)'
_computing_molecular_graphics 'SHELXL97 and PLATON (Spek, 2003)'
_computing_publication_material SHELXL97
_computing_structure_refinement 'SHELXL97 (Sheldrick, 1997) in WinGX (version 1.70.01; Farrugia, 1999)'
_computing_structure_solution 'SHELXS97 (Sheldrick, 1997)'
_diffrn_ambient_temperature 293(2)
_diffrn_measured_fraction_theta_full 0.997
_diffrn_measured_fraction_theta_max 0.997
_diffrn_measurement_device_type 'Siemens SMART CCD area-detector'
_diffrn_measurement_method \w
_diffrn_radiation_monochromator graphite
_diffrn_radiation_source 'fine-focus sealed tube'
_diffrn_radiation_type MoK\a
_diffrn_radiation_wavelength 0.71073
_diffrn_reflns_av_R_equivalents 0.0584
_diffrn_reflns_av_sigmaI/netI 0.0503
_diffrn_reflns_limit_h_max 8
_diffrn_reflns_limit_h_min -8
_diffrn_reflns_limit_k_max 18
_diffrn_reflns_limit_k_min -15
_diffrn_reflns_limit_l_max 14
_diffrn_reflns_limit_l_min -14
_diffrn_reflns_number 9164
_diffrn_reflns_theta_full 25.02
_diffrn_reflns_theta_max 25.02
_diffrn_reflns_theta_min 3.05
_diffrn_standards_decay_% 0
_diffrn_standards_interval_count 0
_diffrn_standards_interval_time 0
_diffrn_standards_number 0
_exptl_absorpt_coefficient_mu 2.192
_exptl_absorpt_correction_T_max 0.880
_exptl_absorpt_correction_T_min 0.643
_exptl_absorpt_correction_type multi-scan
_exptl_absorpt_process_details '(SADABS; Sheldrick, 1996)'
_exptl_crystal_colour colourless
_exptl_crystal_density_diffrn 2.029
_exptl_crystal_density_meas ?
_exptl_crystal_density_method 'not measured'
_exptl_crystal_description prism
_exptl_crystal_F_000 880
_exptl_crystal_size_max 0.20
_exptl_crystal_size_mid 0.15
_exptl_crystal_size_min 0.06
_refine_diff_density_max 0.735
_refine_diff_density_min -0.578
_refine_ls_extinction_method none
_refine_ls_goodness_of_fit_ref 1.163
_refine_ls_hydrogen_treatment constr
_refine_ls_matrix_type full
_refine_ls_number_parameters 181
_refine_ls_number_reflns 2593
_refine_ls_number_restraints 0
_refine_ls_restrained_S_all 1.163
_refine_ls_R_factor_all 0.0371
_refine_ls_R_factor_gt 0.0311
_refine_ls_shift/su_max 0.001
_refine_ls_shift/su_mean 0.000
_refine_ls_structure_factor_coef Fsqd
_refine_ls_weighting_details 'calc w = 1/[\s^2^(Fo^2^)+(0.0262P)^2^+2.7025P] where P=(Fo^2^+2Fc^2^)/3'
_refine_ls_weighting_scheme calc
_refine_ls_wR_factor_gt 0.0888
_refine_ls_wR_factor_ref 0.0905
_reflns_number_gt 2209
_reflns_number_total 2593
_reflns_threshold_expression I>2\s(I)
_cod_data_source_file fg1821.cif
_cod_data_source_block I
_cod_depositor_comments
;
The following automatic conversions were performed:

'_exptl_crystal_density_meas' value 'not measured' was changed to '?'
- the value is perceived as not measured.

Automatic conversion script
Id: cif_fix_values 3008 2015-01-20 13:52:24Z robertas 
;
_cod_original_sg_symbol_H-M 'P 21/c'
_cod_database_code 2014800

loop_
_symmetry_equiv_pos_as_xyz
'x, y, z'
'-x, y+1/2, -z+1/2'
'-x, -y, -z'
'x, -y-1/2, z-1/2'

loop_
_atom_site_label
_atom_site_fract_x
_atom_site_fract_y
_atom_site_fract_z
_atom_site_U_iso_or_equiv
_atom_site_adp_type
_atom_site_calc_flag
_atom_site_refinement_flags
_atom_site_occupancy
_atom_site_disorder_assembly
_atom_site_disorder_group
_atom_site_type_symbol
Cd1 0.57513(5) 0.50178(2) 0.34599(3) 0.01288(13) Uani d . 1 . . Cd
Cl1 0.72097(15) 0.47411(8) 0.52910(9) 0.0147(3) Uani d . 1 . . Cl
Cl2 0.88392(17) 0.45816(8) 0.25981(10) 0.0196(3) Uani d . 1 . . Cl
Cl3 0.40480(16) 0.39105(8) 0.25211(9) 0.0174(3) Uani d . 1 . . Cl
Cl4 0.58697(16) 0.65098(8) 0.30089(10) 0.0188(3) Uani d . 1 . . Cl
N1 0.8397(5) 0.2605(3) 0.2625(3) 0.0125(9) Uani d . 1 . . N
H1 0.8324 0.3137 0.2498 0.015 Uiso d R 1 . . H
N3 0.9056(5) 0.1280(3) 0.2445(3) 0.0136(9) Uani d . 1 . . N
H3 0.9485 0.0821 0.2185 0.016 Uiso d R 1 . . H
N11 1.1689(5) 0.1751(3) -0.0532(3) 0.0150(9) Uani d . 1 . . N
H11 1.2004 0.1339 -0.0939 0.018 Uiso d R 1 . . H
C2 0.9237(6) 0.2039(3) 0.2001(4) 0.0118(10) Uani d . 1 . . C
C4 0.8076(6) 0.1337(3) 0.3386(4) 0.0129(10) Uani d . 1 . . C
C5 0.7542(7) 0.0733(3) 0.4122(4) 0.0183(11) Uani d . 1 . . C
H5 0.7813 0.0165 0.4033 0.022 Uiso calc R 1 . . H
C6 0.6581(7) 0.1022(3) 0.4997(4) 0.0186(11) Uani d . 1 . . C
H6 0.6182 0.0636 0.5508 0.022 Uiso calc R 1 . . H
C7 0.6192(6) 0.1885(3) 0.5134(4) 0.0161(11) Uani d . 1 . . C
H7 0.5570 0.2056 0.5742 0.019 Uiso calc R 1 . . H
C8 0.6709(6) 0.2484(3) 0.4391(4) 0.0147(11) Uani d . 1 . . C
H8 0.6433 0.3051 0.4475 0.018 Uiso calc R 1 . . H
C9 0.7667(6) 0.2192(3) 0.3506(4) 0.0126(10) Uani d . 1 . . C
C12 1.0755(6) 0.1582(3) 0.0352(4) 0.0147(11) Uani d . 1 . . C
H12 1.0461 0.1028 0.0519 0.018 Uiso calc R 1 . . H
C13 1.0224(6) 0.2232(3) 0.1020(4) 0.0120(10) Uani d . 1 . . C
C14 1.0692(6) 0.3056(3) 0.0743(4) 0.0148(11) Uani d . 1 . . C
H14 1.0355 0.3505 0.1179 0.018 Uiso calc R 1 . . H
C15 1.1656(6) 0.3200(3) -0.0181(4) 0.0180(11) Uani d . 1 . . C
H15 1.1966 0.3747 -0.0374 0.022 Uiso calc R 1 . . H
C16 1.2156(6) 0.2531(3) -0.0815(4) 0.0164(11) Uani d . 1 . . C
H16 1.2816 0.2622 -0.1436 0.020 Uiso calc R 1 . . H

loop_
_atom_site_aniso_label
_atom_site_aniso_U_11
_atom_site_aniso_U_22
_atom_site_aniso_U_33
_atom_site_aniso_U_12
_atom_site_aniso_U_13
_atom_site_aniso_U_23
Cd1 0.0152(2) 0.0106(2) 0.0129(2) -0.00084(14) 0.00075(14) 0.00002(14)
Cl1 0.0142(6) 0.0161(6) 0.0139(6) 0.0011(5) 0.0005(5) 0.0015(5)
Cl2 0.0198(6) 0.0124(6) 0.0268(7) -0.0032(5) 0.0086(5) -0.0058(5)
Cl3 0.0219(7) 0.0162(6) 0.0140(6) -0.0055(5) 0.0032(5) -0.0029(5)
Cl4 0.0197(7) 0.0133(6) 0.0232(7) -0.0019(5) -0.0022(5) 0.0060(5)
N1 0.015(2) 0.008(2) 0.015(2) 0.0016(17) 0.0016(17) 0.0000(17)
N3 0.016(2) 0.010(2) 0.014(2) 0.0034(17) 0.0008(17) -0.0032(17)
N11 0.013(2) 0.018(2) 0.014(2) 0.0036(18) 0.0003(17) -0.0035(18)
C2 0.012(2) 0.014(3) 0.009(2) -0.001(2) -0.0017(19) -0.004(2)
C4 0.011(2) 0.014(3) 0.013(2) -0.001(2) -0.0017(19) -0.004(2)
C5 0.024(3) 0.012(3) 0.019(3) 0.002(2) -0.003(2) 0.000(2)
C6 0.021(3) 0.021(3) 0.014(2) -0.004(2) 0.000(2) 0.003(2)
C7 0.013(3) 0.023(3) 0.012(2) 0.000(2) 0.004(2) -0.004(2)
C8 0.015(3) 0.014(3) 0.015(3) 0.003(2) -0.002(2) -0.005(2)
C9 0.013(3) 0.013(3) 0.011(2) -0.001(2) -0.0028(19) -0.001(2)
C12 0.012(3) 0.014(3) 0.019(3) -0.002(2) -0.001(2) 0.000(2)
C13 0.009(2) 0.015(3) 0.012(2) 0.000(2) -0.0040(19) 0.002(2)
C14 0.013(2) 0.015(3) 0.016(3) 0.000(2) -0.003(2) -0.003(2)
C15 0.015(3) 0.016(3) 0.022(3) -0.005(2) -0.002(2) 0.005(2)
C16 0.015(3) 0.021(3) 0.013(3) -0.002(2) 0.000(2) 0.002(2)

loop_
_atom_type_symbol
_atom_type_description
_atom_type_scat_dispersion_real
_atom_type_scat_dispersion_imag
_atom_type_scat_source
C C 0.0033 0.0016 'International Tables Vol C Tables 4.2.6.8 and 6.1.1.4'
H H 0.0000 0.0000 'International Tables Vol C Tables 4.2.6.8 and 6.1.1.4'
N N 0.0061 0.0033 'International Tables Vol C Tables 4.2.6.8 and 6.1.1.4'
Cl Cl 0.1484 0.1585 'International Tables Vol C Tables 4.2.6.8 and 6.1.1.4'
Cd Cd -0.8075 1.2024 'International Tables Vol C Tables 4.2.6.8 and 6.1.1.4'

loop_
_geom_angle_atom_site_label_1
_geom_angle_atom_site_label_2
_geom_angle_atom_site_label_3
_geom_angle_site_symmetry_3
_geom_angle
_geom_angle_publ_flag
Cl4 Cd1 Cl3 . 127.27(4) y
Cl4 Cd1 Cl1 . 110.80(4) y
Cl3 Cd1 Cl1 . 121.09(4) y
Cl4 Cd1 Cl2 . 97.31(4) ?
Cl3 Cd1 Cl2 . 94.54(4) ?
Cl1 Cd1 Cl2 . 86.55(4) ?
Cl4 Cd1 Cl1 3_666 91.44(4) ?
Cl3 Cd1 Cl1 3_666 86.72(4) ?
Cl1 Cd1 Cl1 3_666 82.51(4) ?
Cl2 Cd1 Cl1 3_666 167.89(4) y
Cd1 Cl1 Cd1 3_666 97.49(4) ?
C2 N1 C9 . 109.1(4) ?
C2 N1 H1 . 125.4 ?
C9 N1 H1 . 125.5 ?
C2 N3 C4 . 110.1(4) ?
C2 N3 H3 . 124.9 ?
C4 N3 H3 . 125.0 ?
C12 N11 C16 . 122.9(4) ?
C12 N11 H11 . 118.6 ?
C16 N11 H11 . 118.5 ?
N3 C2 N1 . 108.5(4) ?
N3 C2 C13 . 125.9(4) ?
N1 C2 C13 . 125.6(5) ?
C5 C4 N3 . 131.8(5) ?
C5 C4 C9 . 122.4(4) ?
N3 C4 C9 . 105.8(4) ?
C4 C5 C6 . 116.2(5) ?
C4 C5 H5 . 121.9 ?
C6 C5 H5 . 121.9 ?
C5 C6 C7 . 121.6(5) ?
C5 C6 H6 . 119.2 ?
C7 C6 H6 . 119.2 ?
C8 C7 C6 . 121.9(4) ?
C8 C7 H7 . 119.1 ?
C6 C7 H7 . 119.1 ?
C7 C8 C9 . 116.5(5) ?
C7 C8 H8 . 121.8 ?
C9 C8 H8 . 121.8 ?
N1 C9 C8 . 132.1(5) ?
N1 C9 C4 . 106.5(4) ?
C8 C9 C4 . 121.4(5) ?
N11 C12 C13 . 119.9(5) ?
N11 C12 H12 . 120.0 ?
C13 C12 H12 . 120.0 ?
C12 C13 C14 . 118.3(4) ?
C12 C13 C2 . 119.5(5) ?
C14 C13 C2 . 122.1(4) ?
C15 C14 C13 . 119.7(5) ?
C15 C14 H14 . 120.2 ?
C13 C14 H14 . 120.2 ?
C16 C15 C14 . 119.6(5) ?
C16 C15 H15 . 120.2 ?
C14 C15 H15 . 120.2 ?
N11 C16 C15 . 119.5(4) ?
N11 C16 H16 . 120.2 ?
C15 C16 H16 . 120.2 ?

loop_
_geom_bond_atom_site_label_1
_geom_bond_atom_site_label_2
_geom_bond_site_symmetry_2
_geom_bond_distance
_geom_bond_publ_flag
Cd1 Cl4 . 2.4325(13) y
Cd1 Cl3 . 2.4605(12) y
Cd1 Cl1 . 2.5483(12) y
Cd1 Cl2 . 2.6573(13) y
Cd1 Cl1 3_666 2.7498(12) y
Cl1 Cd1 3_666 2.7498(12) ?
N1 C2 . 1.345(6) ?
N1 C9 . 1.389(6) ?
N1 H1 . 0.8598 ?
N3 C2 . 1.330(6) ?
N3 C4 . 1.386(6) ?
N3 H3 . 0.8598 ?
N11 C12 . 1.332(6) ?
N11 C16 . 1.333(7) ?
N11 H11 . 0.8595 ?
C2 C13 . 1.461(6) ?
C4 C5 . 1.385(7) ?
C4 C9 . 1.398(7) ?
C5 C6 . 1.386(7) ?
C5 H5 . 0.93 ?
C6 C7 . 1.411(7) ?
C6 H6 . 0.93 ?
C7 C8 . 1.380(7) ?
C7 H7 . 0.93 ?
C8 C9 . 1.395(7) ?
C8 H8 . 0.93 ?
C12 C13 . 1.382(7) ?
C12 H12 . 0.93 ?
C13 C14 . 1.397(7) ?
C14 C15 . 1.378(7) ?
C14 H14 . 0.93 ?
C15 C16 . 1.374(7) ?
C15 H15 . 0.93 ?
C16 H16 . 0.93 ?

loop_
_geom_hbond_atom_site_label_D
_geom_hbond_atom_site_label_H
_geom_hbond_atom_site_label_A
_geom_hbond_site_symmetry_A
_geom_hbond_distance_DH
_geom_hbond_distance_HA
_geom_hbond_distance_DA
_geom_hbond_angle_DHA
N1 H1 Cl2 . 0.86 2.33 3.152(4) 161
N3 H3 Cl2 2_745 0.86 2.35 3.126(4) 150
N11 H11 Cl1 2_745 0.86 2.72 3.306(4) 127
N11 H11 Cl3 4_665 0.86 2.49 3.182(4) 138
C12 H12 Cl1 4_565 0.93 2.75 3.396(5) 128
C14 H14 Cl2 . 0.93 2.71 3.623(5) 168
C16 H16 Cl4 3_765 0.93 2.59 3.458(5) 156

loop_
_geom_torsion_atom_site_label_1
_geom_torsion_atom_site_label_2
_geom_torsion_atom_site_label_3
_geom_torsion_atom_site_label_4
_geom_torsion_site_symmetry_1
_geom_torsion_site_symmetry_4
_geom_torsion
Cl4 Cd1 Cl1 Cd1 . 3_666 88.69(5)
Cl3 Cd1 Cl1 Cd1 . 3_666 -81.56(5)
Cl2 Cd1 Cl1 Cd1 . 3_666 -174.79(4)
Cl1 Cd1 Cl1 Cd1 3_666 3_666 0.0
C4 N3 C2 N1 . . 0.0(5)
C4 N3 C2 C13 . . 178.3(4)
C9 N1 C2 N3 . . 0.6(5)
C9 N1 C2 C13 . . -177.7(4)
C2 N3 C4 C5 . . 180.0(5)
C2 N3 C4 C9 . . -0.5(5)
N3 C4 C5 C6 . . 179.0(5)
C9 C4 C5 C6 . . -0.5(7)
C4 C5 C6 C7 . . -0.8(7)
C5 C6 C7 C8 . . 1.6(8)
C6 C7 C8 C9 . . -1.2(7)
C2 N1 C9 C8 . . 178.6(5)
C2 N1 C9 C4 . . -0.9(5)
C7 C8 C9 N1 . . -179.4(5)
C7 C8 C9 C4 . . 0.0(7)
C5 C4 C9 N1 . . -179.6(4)
N3 C4 C9 N1 . . 0.8(5)
C5 C4 C9 C8 . . 0.9(7)
N3 C4 C9 C8 . . -178.7(4)
C16 N11 C12 C13 . . 0.2(7)
N11 C12 C13 C14 . . 0.0(7)
N11 C12 C13 C2 . . -178.6(4)
N3 C2 C13 C12 . . 13.4(7)
N1 C2 C13 C12 . . -168.5(5)
N3 C2 C13 C14 . . -165.1(5)
N1 C2 C13 C14 . . 13.0(7)
C12 C13 C14 C15 . . 0.2(7)
C2 C13 C14 C15 . . 178.7(4)
C13 C14 C15 C16 . . -0.4(7)
C12 N11 C16 C15 . . -0.5(7)
C14 C15 C16 N11 . . 0.6(7)
